data_4104094
loop_
_publ_author_name
'Francesca Branzoli'
'Pietro Carretta'
'Marta Filibian'
'Giorgio Zoppellaro'
'Michael J. Graf'
'Jose R. Galan-Mascaros'
'Olaf Fuhr'
'Susan Brink'
'Mario Ruben'

_publ_section_title
;
 Spin Dynamics in the Negatively Charged Terbium (III)
 Bis-phthalocyaninato Complex
;
_journal_name_full 'Journal of the American Chemical Society'
_journal_page_first 4387
_journal_page_last 4396
_journal_paper_doi 10.1021/ja808649g
_journal_volume 131
_journal_year 2009
_chemical_formula_sum 'C128 H182 Br3 N20 O3 Tb'
_chemical_formula_weight 2447.59
_chemical_name_systematic
; 
 ? 
;
_space_group_IT_number 14
_symmetry_cell_setting monoclinic
_symmetry_space_group_name_Hall '-P 2ybc'
_symmetry_space_group_name_H-M 'P 1 21/c 1'
_atom_sites_solution_hydrogens geom
_atom_sites_solution_primary direct
_atom_sites_solution_secondary difmap
_audit_creation_method SHELXL-97
_cell_angle_alpha 90.00
_cell_angle_beta 100.764(9)
_cell_angle_gamma 90.00
_cell_formula_units_Z 4
_cell_length_a 13.807(2)
_cell_length_b 37.015(5)
_cell_length_c 25.127(5)
_cell_measurement_temperature 120(2)
_cell_volume 12616(4)
_computing_structure_refinement 'SHELXL-97 (Sheldrick, 1997)'
_computing_structure_solution 'SHELXS-97 (Sheldrick, 1990)'
_diffrn_ambient_temperature 120(2)
_diffrn_measured_fraction_theta_full 0.946
_diffrn_measured_fraction_theta_max 0.946
_diffrn_measurement_device_type 'Bruker Nonius area detector'
_diffrn_radiation_monochromator graphite
_diffrn_radiation_source synchrotron
_diffrn_radiation_type synchrotron
_diffrn_radiation_wavelength 0.34250
_diffrn_reflns_av_R_equivalents 0.1127
_diffrn_reflns_av_sigmaI/netI 0.1246
_diffrn_reflns_limit_h_max 15
_diffrn_reflns_limit_h_min -15
_diffrn_reflns_limit_k_max 41
_diffrn_reflns_limit_k_min -41
_diffrn_reflns_limit_l_max 27
_diffrn_reflns_limit_l_min -27
_diffrn_reflns_number 64949
_diffrn_reflns_theta_full 10.97
_diffrn_reflns_theta_max 10.97
_diffrn_reflns_theta_min 1.01
_exptl_absorpt_coefficient_mu 0.846
_exptl_crystal_colour blue
_exptl_crystal_density_diffrn 1.289
_exptl_crystal_density_method 'not measured'
_exptl_crystal_description plate
_exptl_crystal_F_000 5136
_exptl_crystal_size_max 0.12
_exptl_crystal_size_mid 0.11
_exptl_crystal_size_min 0.07
_refine_diff_density_max 1.621
_refine_diff_density_min -1.031
_refine_diff_density_rms 0.109
_refine_ls_extinction_coef 0.0048(5)
_refine_ls_extinction_expression Fc^*^=kFc[1+0.001xFc^2^\l^3^/sin(2\q)]^-1/4^
_refine_ls_extinction_method SHELXL
_refine_ls_goodness_of_fit_ref 1.030
_refine_ls_hydrogen_treatment constr
_refine_ls_matrix_type full
_refine_ls_number_parameters 1415
_refine_ls_number_reflns 17144
_refine_ls_number_restraints 9
_refine_ls_restrained_S_all 1.029
_refine_ls_R_factor_all 0.1136
_refine_ls_R_factor_gt 0.0679
_refine_ls_shift/su_max 0.280
_refine_ls_shift/su_mean 0.004
_refine_ls_structure_factor_coef Fsqd
_refine_ls_weighting_details 'calc w=1/[\s^2^(Fo^2^)+(0.0869P)^2^+0.0000P] where P=(Fo^2^+2Fc^2^)/3'
_refine_ls_weighting_scheme calc
_refine_ls_wR_factor_gt 0.1569
_refine_ls_wR_factor_ref 0.1753
_reflns_number_gt 11177
_reflns_number_total 17144
_reflns_threshold_expression >2sigma(I)
_cod_data_source_file ja808649g_si_001.cif
_cod_data_source_block c:\t\tb_p21c\tb_p21c
_cod_original_cell_volume 12616(3)
_cod_database_code 4104094

loop_
_symmetry_equiv_pos_as_xyz
'x, y, z'
'-x, y+1/2, -z+1/2'
'-x, -y, -z'
'x, -y-1/2, z-1/2'

loop_
_atom_site_label
_atom_site_type_symbol
_atom_site_fract_x
_atom_site_fract_y
_atom_site_fract_z
_atom_site_U_iso_or_equiv
_atom_site_adp_type
_atom_site_occupancy
_atom_site_symmetry_multiplicity
_atom_site_calc_flag
_atom_site_refinement_flags
Tb1 Tb 0.98842(3) 0.026287(10) 0.241478(13) 0.02943(15) Uani 1 1 d .
N1A N 1.1501(4) 0.05851(15) 0.2784(2) 0.0293(15) Uani 1 1 d .
N2A N 1.1969(5) 0.06696(17) 0.1981(2) 0.0349(16) Uani 1 1 d .
N3A N 1.0103(4) 0.06569(16) 0.1719(2) 0.0298(15) Uani 1 1 d .
N4A N 0.8323(5) 0.07787(16) 0.1176(2) 0.0349(16) Uani 1 1 d .
N5A N 0.8483(5) 0.06936(15) 0.2122(2) 0.0312(15) Uani 1 1 d .
N6A N 0.8043(5) 0.07526(16) 0.2935(2) 0.0330(16) Uani 1 1 d .
N7A N 0.9881(5) 0.06293(16) 0.3182(2) 0.0315(16) Uani 1 1 d .
N8A N 1.1681(5) 0.06036(16) 0.3741(2) 0.0334(16) Uani 1 1 d .
C1A C 1.3153(6) 0.0612(2) 0.3421(3) 0.0336(19) Uani 1 1 d .
C2A C 1.4032(6) 0.0613(2) 0.3877(3) 0.044(2) Uani 1 1 d .
H2AA H 1.3909 0.0584 0.4235 0.053 Uiso 1 1 calc R
C3A C 1.4978(7) 0.0652(2) 0.3821(3) 0.051(2) Uani 1 1 d .
H3AA H 1.5522 0.0660 0.4115 0.062 Uiso 1 1 calc R
C4A C 1.5052(7) 0.0676(3) 0.3299(3) 0.054(3) Uani 1 1 d .
H4AA H 1.5690 0.0700 0.3213 0.064 Uiso 1 1 calc R
C5A C 1.4188(6) 0.0668(2) 0.2843(3) 0.049(2) Uani 1 1 d .
H5AA H 1.4316 0.0685 0.2486 0.058 Uiso 1 1 calc R
C6A C 1.3232(6) 0.0639(2) 0.2899(3) 0.038(2) Uani 1 1 d .
C7A C 1.2051(6) 0.0591(2) 0.3327(3) 0.0324(19) Uani 1 1 d .
C8A C 1.2194(6) 0.0626(2) 0.2515(3) 0.0317(19) Uani 1 1 d .
C9A C 1.0803(6) 0.0799(2) 0.1062(3) 0.038(2) Uani 1 1 d .
C10A C 1.1464(7) 0.0868(2) 0.0770(3) 0.049(2) Uani 1 1 d .
H10A H 1.2156 0.0858 0.0894 0.058 Uiso 1 1 calc R
C11A C 1.0988(9) 0.0959(3) 0.0232(4) 0.073(3) Uani 1 1 d .
H11A H 1.1423 0.1007 -0.0011 0.088 Uiso 1 1 calc R
C12A C 0.9925(8) 0.0992(3) -0.0008(3) 0.070(3) Uani 1 1 d .
H12A H 0.9725 0.1058 -0.0377 0.084 Uiso 1 1 calc R
C13A C 0.9278(7) 0.0931(2) 0.0287(3) 0.051(2) Uani 1 1 d .
H13A H 0.8585 0.0949 0.0167 0.061 Uiso 1 1 calc R
C14A C 0.9746(6) 0.0830(2) 0.0823(3) 0.038(2) Uani 1 1 d .
C15A C 1.1021(6) 0.0695(2) 0.1632(3) 0.0333(19) Uani 1 1 d .
C16A C 0.9320(6) 0.0747(2) 0.1260(3) 0.0340(19) Uani 1 1 d .
C17A C 0.6852(6) 0.0830(2) 0.1497(3) 0.0350(19) Uani 1 1 d .
C18A C 0.6006(7) 0.0891(2) 0.1045(3) 0.048(2) Uani 1 1 d .
H18A H 0.6129 0.0882 0.0686 0.058 Uiso 1 1 calc R
C19A C 0.5068(7) 0.0956(3) 0.1112(4) 0.059(3) Uani 1 1 d .
H19A H 0.4533 0.1001 0.0822 0.071 Uiso 1 1 calc R
C20A C 0.4987(7) 0.0951(3) 0.1629(3) 0.058(3) Uani 1 1 d .
H20A H 0.4356 0.0992 0.1716 0.070 Uiso 1 1 calc R
C21A C 0.5830(6) 0.0886(2) 0.2077(3) 0.048(2) Uani 1 1 d .
H21A H 0.5699 0.0889 0.2435 0.057 Uiso 1 1 calc R
C22A C 0.6774(6) 0.0823(2) 0.2019(3) 0.0359(19) Uani 1 1 d .
C23A C 0.7947(6) 0.0753(2) 0.1580(3) 0.0337(19) Uani 1 1 d .
C24A C 0.7805(6) 0.0750(2) 0.2398(3) 0.036(2) Uani 1 1 d .
C25A C 0.9229(6) 0.0760(2) 0.3865(3) 0.036(2) Uani 1 1 d .
C26A C 0.8622(6) 0.0849(2) 0.4172(3) 0.045(2) Uani 1 1 d .
H26A H 0.7940 0.0893 0.4048 0.053 Uiso 1 1 calc R
C27A C 0.9109(7) 0.0872(2) 0.4728(3) 0.050(2) Uani 1 1 d .
H27A H 0.8702 0.0941 0.4977 0.060 Uiso 1 1 calc R
C28A C 1.0154(7) 0.0805(2) 0.4968(3) 0.053(3) Uani 1 1 d .
H28A H 1.0369 0.0818 0.5349 0.064 Uiso 1 1 calc R
C29A C 1.0768(7) 0.0729(2) 0.4663(3) 0.044(2) Uani 1 1 d .
H29A H 1.1452 0.0688 0.4788 0.053 Uiso 1 1 calc R
C30A C 1.0288(6) 0.0712(2) 0.4105(3) 0.038(2) Uani 1 1 d .
C31A C 0.8988(6) 0.07127(19) 0.3283(3) 0.034(2) Uani 1 1 d .
C32A C 1.0681(6) 0.06368(19) 0.3655(3) 0.0282(18) Uani 1 1 d .
N1B N 1.0849(5) -0.01673(16) 0.3101(2) 0.0369(17) Uani 1 1 d .
N2B N 1.2390(5) -0.02418(18) 0.2851(2) 0.0416(17) Uani 1 1 d .
N3B N 1.0870(5) -0.01372(16) 0.2051(2) 0.0319(16) Uani 1 1 d .
N4B N 0.9803(5) -0.01476(16) 0.1105(2) 0.0362(17) Uani 1 1 d .
N5B N 0.8719(4) -0.00743(16) 0.1658(2) 0.0296(15) Uani 1 1 d .
N6B N 0.7186(5) -0.01109(17) 0.1915(2) 0.0372(17) Uani 1 1 d .
N7B N 0.8704(5) -0.00980(17) 0.2714(2) 0.0350(16) Uani 1 1 d .
N8B N 0.9775(5) -0.01879(17) 0.3658(2) 0.0403(18) Uani 1 1 d .
C1B C 1.1644(6) -0.0246(2) 0.4025(3) 0.044(2) Uani 1 1 d .
C2B C 1.1891(7) -0.0257(2) 0.4589(3) 0.053(2) Uani 1 1 d .
H2BA H 1.1373 -0.0242 0.4789 0.064 Uiso 1 1 calc R
C3B C 1.2926(8) -0.0292(3) 0.4898(3) 0.064(3) Uani 1 1 d .
H3BA H 1.3028 -0.0297 0.5283 0.077 Uiso 1 1 calc R
C4B C 1.3676(7) -0.0314(3) 0.4672(3) 0.062(3) Uani 1 1 d .
H4BA H 1.4331 -0.0338 0.4869 0.075 Uiso 1 1 calc R
C5B C 1.3448(7) -0.0300(2) 0.4115(3) 0.052(2) Uani 1 1 d .
H5BA H 1.3975 -0.0313 0.3921 0.063 Uiso 1 1 calc R
C6B C 1.2424(6) -0.0265(2) 0.3797(3) 0.043(2) Uani 1 1 d .
C7B C 1.0692(6) -0.0197(2) 0.3592(3) 0.035(2) Uani 1 1 d .
C8B C 1.1886(6) -0.0226(2) 0.3213(3) 0.041(2) Uani 1 1 d .
C9B C 1.2416(6) -0.0256(2) 0.1913(3) 0.044(2) Uani 1 1 d .
C10B C 1.3447(6) -0.0334(2) 0.1984(3) 0.052(2) Uani 1 1 d .
H10B H 1.3889 -0.0358 0.2320 0.062 Uiso 1 1 calc R
C11B C 1.3674(7) -0.0364(2) 0.1504(4) 0.057(3) Uani 1 1 d .
H11B H 1.4337 -0.0414 0.1476 0.069 Uiso 1 1 calc R
C12B C 1.2926(7) -0.0325(2) 0.1004(4) 0.054(3) Uani 1 1 d .
H12B H 1.3167 -0.0350 0.0676 0.065 Uiso 1 1 calc R
C13B C 1.1910(7) -0.0254(2) 0.0941(3) 0.048(2) Uani 1 1 d .
H13B H 1.1467 -0.0233 0.0604 0.057 Uiso 1 1 calc R
C14B C 1.1673(6) -0.0223(2) 0.1415(3) 0.040(2) Uani 1 1 d .
C15B C 1.1892(6) -0.02070(19) 0.2324(3) 0.0338(19) Uani 1 1 d .
C16B C 1.0695(6) -0.01534(19) 0.1504(3) 0.036(2) Uani 1 1 d .
C17B C 0.7923(6) -0.01976(19) 0.0752(3) 0.035(2) Uani 1 1 d .
C18B C 0.7668(7) -0.0277(2) 0.0196(3) 0.051(2) Uani 1 1 d .
H18B H 0.8188 -0.0291 -0.0003 0.061 Uiso 1 1 calc R
C19B C 0.6652(7) -0.0340(3) -0.0103(3) 0.059(3) Uani 1 1 d .
H19B H 0.6555 -0.0385 -0.0482 0.071 Uiso 1 1 calc R
C20B C 0.5897(8) -0.0338(3) 0.0128(3) 0.059(3) Uani 1 1 d .
H20B H 0.5246 -0.0387 -0.0058 0.071 Uiso 1 1 calc R
C21B C 0.6127(7) -0.0255(2) 0.0677(3) 0.049(2) Uani 1 1 d .
H21B H 0.5601 -0.0241 0.0871 0.058 Uiso 1 1 calc R
C22B C 0.7143(6) -0.0189(2) 0.0978(3) 0.036(2) Uani 1 1 d .
C23B C 0.8883(6) -0.0133(2) 0.1175(3) 0.038(2) Uani 1 1 d .
C24B C 0.7680(6) -0.0110(2) 0.1547(3) 0.0331(19) Uani 1 1 d .
C25B C 0.7124(6) -0.0148(2) 0.2838(3) 0.042(2) Uani 1 1 d .
C26B C 0.6089(7) -0.0151(2) 0.2764(4) 0.058(3) Uani 1 1 d .
H26B H 0.5648 -0.0125 0.2428 0.070 Uiso 1 1 calc R
C27B C 0.5835(8) -0.0196(3) 0.3237(4) 0.069(3) Uani 1 1 d .
H27B H 0.5157 -0.0210 0.3260 0.083 Uiso 1 1 calc R
C28B C 0.6604(8) -0.0224(3) 0.3738(4) 0.065(3) Uani 1 1 d .
H28B H 0.6354 -0.0251 0.4064 0.079 Uiso 1 1 calc R
C29B C 0.7622(7) -0.0217(2) 0.3807(3) 0.052(2) Uani 1 1 d .
H29B H 0.8064 -0.0240 0.4144 0.062 Uiso 1 1 calc R
C30B C 0.7882(6) -0.0174(2) 0.3336(3) 0.040(2) Uani 1 1 d .
C31B C 0.7668(6) -0.0109(2) 0.2445(3) 0.0322(19) Uani 1 1 d .
C32B C 0.8877(6) -0.0155(2) 0.3262(3) 0.035(2) Uani 1 1 d .
Br1 Br 1.42477(9) 0.25519(3) 0.02095(4) 0.0668(3) Uani 1 1 d .
Br2 Br 0.75059(10) -0.22762(3) 0.21643(5) 0.0873(4) Uani 1 1 d .
Br3 Br 0.83214(11) 0.28139(5) 0.22360(6) 0.1136(5) Uani 1 1 d .
N11 N 0.9110(6) -0.12480(19) 0.1952(3) 0.062(2) Uani 1 1 d .
C11 C 0.9950(10) -0.1053(3) 0.1808(5) 0.094(4) Uani 1 1 d .
H11C H 1.0260 -0.0899 0.2115 0.113 Uiso 1 1 calc R
H11D H 0.9720 -0.0896 0.1491 0.113 Uiso 1 1 calc R
C21 C 1.0719(11) -0.1330(4) 0.1670(6) 0.123(6) Uani 1 1 d .
H21C H 1.0896 -0.1502 0.1974 0.147 Uiso 1 1 calc R
H21D H 1.0422 -0.1469 0.1344 0.147 Uiso 1 1 calc R
C31 C 1.1548(12) -0.1162(3) 0.1579(4) 0.099(5) Uani 1 1 d .
H31A H 1.1793 -0.1008 0.1898 0.119 Uiso 1 1 calc R
H31B H 1.1352 -0.0999 0.1266 0.119 Uiso 1 1 calc R
C41 C 1.2339(11) -0.1367(4) 0.1480(7) 0.137(7) Uani 1 1 d .
H41A H 1.2877 -0.1207 0.1427 0.205 Uiso 1 1 calc R
H41B H 1.2130 -0.1514 0.1154 0.205 Uiso 1 1 calc R
H41C H 1.2567 -0.1527 0.1790 0.205 Uiso 1 1 calc R
C51 C 0.8584(9) -0.1533(3) 0.1529(4) 0.078(4) Uani 1 1 d .
H51A H 0.8067 -0.1653 0.1691 0.094 Uiso 1 1 calc R
H51B H 0.9077 -0.1721 0.1490 0.094 Uiso 1 1 calc R
C61 C 0.8087(10) -0.1406(3) 0.0937(4) 0.093(4) Uani 1 1 d .
H61A H 0.8599 -0.1296 0.0760 0.111 Uiso 1 1 calc R
H61B H 0.7592 -0.1217 0.0967 0.111 Uiso 1 1 calc R
C71 C 0.7553(16) -0.1729(5) 0.0555(6) 0.209(13) Uani 1 1 d .
H71A H 0.8058 -0.1908 0.0500 0.250 Uiso 1 1 calc R
H71B H 0.7081 -0.1852 0.0746 0.250 Uiso 1 1 calc R
C81 C 0.7010(17) -0.1606(6) 0.0009(8) 0.196(10) Uani 1 1 d .
H81A H 0.6675 -0.1813 -0.0189 0.294 Uiso 1 1 calc R
H81B H 0.7480 -0.1503 -0.0197 0.294 Uiso 1 1 calc R
H81C H 0.6522 -0.1423 0.0057 0.294 Uiso 1 1 calc R
C91 C 0.8321(11) -0.0973(3) 0.1972(4) 0.095(5) Uani 1 1 d .
H91A H 0.8595 -0.0781 0.2231 0.114 Uiso 1 1 calc R
H91B H 0.8138 -0.0861 0.1610 0.114 Uiso 1 1 calc R
C101 C 0.7442(12) -0.1115(5) 0.2128(6) 0.159(9) Uani 1 1 d .
H10C H 0.7451 -0.1035 0.2505 0.191 Uiso 1 1 calc R
H10D H 0.7504 -0.1381 0.2137 0.191 Uiso 1 1 calc R
C111 C 0.6444(11) -0.1029(4) 0.1812(6) 0.113(5) Uani 1 1 d .
H11E H 0.6381 -0.0762 0.1798 0.136 Uiso 1 1 calc R
H11F H 0.6425 -0.1112 0.1437 0.136 Uiso 1 1 calc R
C121 C 0.5575(11) -0.1169(4) 0.1985(5) 0.115(5) Uani 1 1 d .
H12C H 0.4984 -0.1083 0.1740 0.172 Uiso 1 1 calc R
H12D H 0.5562 -0.1086 0.2354 0.172 Uiso 1 1 calc R
H12E H 0.5590 -0.1434 0.1979 0.172 Uiso 1 1 calc R
C131 C 0.9551(9) -0.1450(3) 0.2474(4) 0.074(3) Uani 1 1 d .
H13C H 1.0054 -0.1621 0.2391 0.089 Uiso 1 1 calc R
H13D H 0.9021 -0.1595 0.2587 0.089 Uiso 1 1 calc R
C141 C 1.0033(11) -0.1213(3) 0.2961(4) 0.091(4) Uani 1 1 d .
H14A H 0.9534 -0.1045 0.3055 0.109 Uiso 1 1 calc R
H14B H 1.0567 -0.1067 0.2855 0.109 Uiso 1 1 calc R
C151 C 1.0468(11) -0.1446(3) 0.3470(4) 0.100(5) Uani 1 1 d .
H15A H 0.9935 -0.1595 0.3573 0.121 Uiso 1 1 calc R
H15B H 1.0973 -0.1612 0.3377 0.121 Uiso 1 1 calc R
C161 C 1.0929(12) -0.1214(3) 0.3949(5) 0.118(6) Uani 1 1 d .
H16A H 1.1185 -0.1369 0.4259 0.177 Uiso 1 1 calc R
H16B H 1.0430 -0.1050 0.4044 0.177 Uiso 1 1 calc R
H16C H 1.1470 -0.1072 0.3852 0.177 Uiso 1 1 calc R
N12 N 0.7446(8) 0.2130(2) 0.0602(4) 0.079(3) Uani 1 1 d .
C12 C 0.8372(10) 0.2087(4) 0.0357(6) 0.109(5) Uani 1 1 d .
H12I H 0.8496 0.1825 0.0329 0.131 Uiso 1 1 calc R
H12J H 0.8221 0.2183 -0.0017 0.131 Uiso 1 1 calc R
C22 C 0.9292(17) 0.2254(7) 0.0628(9) 0.217(12) Uani 1 1 d .
H22A H 0.9248 0.2519 0.0576 0.260 Uiso 1 1 calc R
H22B H 0.9391 0.2204 0.1022 0.260 Uiso 1 1 calc R
C32 C 1.0135(13) 0.2116(7) 0.0415(8) 0.176(9) Uani 1 1 d .
H32A H 1.0014 0.2140 0.0016 0.212 Uiso 1 1 calc R
H32B H 1.0245 0.1858 0.0510 0.212 Uiso 1 1 calc R
C42 C 1.1091(19) 0.2354(8) 0.0685(9) 0.239(15) Uani 1 1 d .
H42A H 1.1677 0.2261 0.0563 0.359 Uiso 1 1 calc R
H42B H 1.1186 0.2337 0.1081 0.359 Uiso 1 1 calc R
H42C H 1.0986 0.2607 0.0574 0.359 Uiso 1 1 calc R
C52 C 0.7821(13) 0.1947(4) 0.1141(5) 0.114(5) Uani 1 1 d .
H52A H 0.8024 0.1696 0.1078 0.136 Uiso 1 1 calc R
H52B H 0.8404 0.2078 0.1338 0.136 Uiso 1 1 calc R
C62 C 0.7084(13) 0.1943(5) 0.1448(7) 0.150(7) Uani 1 1 d .
H62A H 0.6518 0.1793 0.1275 0.180 Uiso 1 1 calc R
H62B H 0.6849 0.2191 0.1503 0.180 Uiso 1 1 calc R
C72 C 0.7639(19) 0.1766(4) 0.2019(6) 0.191(12) Uani 1 1 d .
H72A H 0.7781 0.1511 0.1945 0.229 Uiso 1 1 calc R
H72B H 0.8283 0.1889 0.2122 0.229 Uiso 1 1 calc R
C82 C 0.7262(16) 0.1769(4) 0.2399(7) 0.170(10) Uani 1 1 d .
H82A H 0.7704 0.1659 0.2707 0.255 Uiso 1 1 calc R
H82B H 0.6645 0.1631 0.2320 0.255 Uiso 1 1 calc R
H82C H 0.7120 0.2019 0.2488 0.255 Uiso 1 1 calc R
C92 C 0.6492(9) 0.1947(3) 0.0191(4) 0.072(3) Uani 1 1 d .
H92A H 0.5902 0.1968 0.0361 0.086 Uiso 1 1 calc R
H92B H 0.6362 0.2087 -0.0151 0.086 Uiso 1 1 calc R
C102 C 0.6630(11) 0.1569(3) 0.0064(5) 0.093(4) Uani 1 1 d .
H10E H 0.6794 0.1430 0.0406 0.112 Uiso 1 1 calc R
H10F H 0.7194 0.1548 -0.0127 0.112 Uiso 1 1 calc R
C112 C 0.5652(11) 0.1394(3) -0.0313(5) 0.095(4) Uani 1 1 d .
H11G H 0.5106 0.1391 -0.0107 0.114 Uiso 1 1 calc R
H11H H 0.5448 0.1547 -0.0637 0.114 Uiso 1 1 calc R
C122 C 0.5829(11) 0.1027(3) -0.0484(5) 0.104(5) Uani 1 1 d .
H12F H 0.5228 0.0933 -0.0713 0.156 Uiso 1 1 calc R
H12G H 0.6010 0.0872 -0.0164 0.156 Uiso 1 1 calc R
H12H H 0.6366 0.1028 -0.0689 0.156 Uiso 1 1 calc R
C132 C 0.7166(10) 0.2515(3) 0.0666(5) 0.083(4) Uani 1 1 d .
H13E H 0.6535 0.2514 0.0798 0.100 Uiso 1 1 calc R
H13F H 0.7667 0.2620 0.0959 0.100 Uiso 1 1 calc R
C142 C 0.7050(9) 0.2769(3) 0.0203(5) 0.086(4) Uani 1 1 d .
H14C H 0.6527 0.2676 -0.0089 0.103 Uiso 1 1 calc R
H14D H 0.7672 0.2773 0.0061 0.103 Uiso 1 1 calc R
C152 C 0.6798(10) 0.3149(3) 0.0329(5) 0.087(4) Uani 1 1 d .
H15C H 0.7284 0.3229 0.0648 0.104 Uiso 1 1 calc R
H15D H 0.6146 0.3144 0.0439 0.104 Uiso 1 1 calc R
C162 C 0.6757(11) 0.3435(3) -0.0101(5) 0.099(4) Uani 1 1 d .
H16D H 0.6593 0.3669 0.0043 0.149 Uiso 1 1 calc R
H16E H 0.6251 0.3371 -0.0416 0.149 Uiso 1 1 calc R
H16F H 0.7400 0.3452 -0.0212 0.149 Uiso 1 1 calc R
N13 N 1.2367(6) 0.16815(19) 0.3883(3) 0.058(2) Uani 1 1 d .
C13 C 1.1740(8) 0.1946(2) 0.4083(4) 0.065(3) Uani 1 1 d .
H13G H 1.1559 0.2138 0.3808 0.078 Uiso 1 1 calc R
H13H H 1.2113 0.2060 0.4416 0.078 Uiso 1 1 calc R
C23 C 1.0840(8) 0.1782(3) 0.4205(4) 0.070(3) Uani 1 1 d .
H23A H 1.1002 0.1590 0.4481 0.084 Uiso 1 1 calc R
H23B H 1.0438 0.1676 0.3874 0.084 Uiso 1 1 calc R
C33 C 1.0307(10) 0.2079(3) 0.4410(5) 0.085(4) Uani 1 1 d .
H33A H 1.0104 0.2262 0.4124 0.102 Uiso 1 1 calc R
H33B H 1.0729 0.2197 0.4723 0.102 Uiso 1 1 calc R
C43 C 0.9418(10) 0.1911(3) 0.4577(5) 0.103(5) Uani 1 1 d .
H43A H 0.9036 0.2098 0.4721 0.154 Uiso 1 1 calc R
H43B H 0.9631 0.1728 0.4857 0.154 Uiso 1 1 calc R
H43C H 0.9006 0.1796 0.4262 0.154 Uiso 1 1 calc R
C53 C 1.1710(7) 0.1495(2) 0.3354(3) 0.053(2) Uani 1 1 d .
H53A H 1.2145 0.1330 0.3197 0.064 Uiso 1 1 calc R
H53B H 1.1205 0.1344 0.3479 0.064 Uiso 1 1 calc R
C63 C 1.1170(10) 0.1741(3) 0.2890(4) 0.078(4) Uani 1 1 d .
H63A H 1.0639 0.1876 0.3018 0.094 Uiso 1 1 calc R
H63B H 1.1643 0.1919 0.2792 0.094 Uiso 1 1 calc R
C73 C 1.0726(10) 0.1520(3) 0.2388(4) 0.093(4) Uani 1 1 d .
H73A H 1.1188 0.1321 0.2350 0.112 Uiso 1 1 calc R
H73B H 1.0108 0.1409 0.2454 0.112 Uiso 1 1 calc R
C83 C 1.053(3) 0.1690(5) 0.1934(7) 0.30(2) Uani 1 1 d .
H83A H 1.0290 0.1519 0.1642 0.456 Uiso 1 1 calc R
H83B H 1.1133 0.1807 0.1864 0.456 Uiso 1 1 calc R
H83C H 1.0027 0.1874 0.1950 0.456 Uiso 1 1 calc R
C93 C 1.3230(8) 0.1893(2) 0.3791(4) 0.063(3) Uani 1 1 d .
H93A H 1.3004 0.2086 0.3525 0.076 Uiso 1 1 calc R
H93B H 1.3542 0.2009 0.4135 0.076 Uiso 1 1 calc R
C103 C 1.3963(8) 0.1672(3) 0.3593(4) 0.074(3) Uani 1 1 d .
H10G H 1.3652 0.1543 0.3259 0.089 Uiso 1 1 calc R
H10H H 1.4235 0.1489 0.3869 0.089 Uiso 1 1 calc R
C113 C 1.4762(10) 0.1908(3) 0.3478(5) 0.092(4) Uani 1 1 d .
H11I H 1.4491 0.2089 0.3200 0.111 Uiso 1 1 calc R
H11J H 1.5071 0.2038 0.3811 0.111 Uiso 1 1 calc R
C123 C 1.5495(10) 0.1687(3) 0.3284(5) 0.103(5) Uani 1 1 d .
H12K H 1.6031 0.1841 0.3209 0.155 Uiso 1 1 calc R
H12L H 1.5188 0.1561 0.2952 0.155 Uiso 1 1 calc R
H12M H 1.5762 0.1508 0.3561 0.155 Uiso 1 1 calc R
C133 C 1.2794(8) 0.1374(2) 0.4294(3) 0.056(3) Uani 1 1 d .
H13I H 1.3201 0.1212 0.4113 0.067 Uiso 1 1 calc R
H13J H 1.2235 0.1230 0.4375 0.067 Uiso 1 1 calc R
C143 C 1.3452(9) 0.1505(3) 0.4860(4) 0.072(3) Uani 1 1 d .
H14E H 1.3833 0.1721 0.4790 0.086 Uiso 1 1 calc R
H14F H 1.3003 0.1580 0.5104 0.086 Uiso 1 1 calc R
C153 C 1.4206(14) 0.1211(4) 0.5168(5) 0.128(6) Uani 1 1 d .
H15E H 1.4728 0.1169 0.4953 0.153 Uiso 1 1 calc R
H15F H 1.4527 0.1313 0.5521 0.153 Uiso 1 1 calc R
C163 C 1.3804(10) 0.0882(4) 0.5261(4) 0.088(4) Uani 1 1 d .
H16G H 1.4322 0.0723 0.5451 0.133 Uiso 1 1 calc R
H16H H 1.3502 0.0773 0.4915 0.133 Uiso 1 1 calc R
H16I H 1.3300 0.0917 0.5484 0.133 Uiso 1 1 calc R
N14 N 0.5381(7) -0.2158(2) 0.3072(3) 0.069(3) Uani 1 1 d .
C14 C 0.6383(8) -0.1959(3) 0.3224(4) 0.074(3) Uani 1 1 d .
H14G H 0.6286 -0.1715 0.3061 0.088 Uiso 1 1 calc R
H14H H 0.6849 -0.2086 0.3033 0.088 Uiso 1 1 calc R
C24 C 0.6936(10) -0.1905(4) 0.3828(4) 0.103(5) Uani 1 1 d .
H24A H 0.6489 -0.1766 0.4018 0.124 Uiso 1 1 calc R
H24B H 0.7017 -0.2147 0.3998 0.124 Uiso 1 1 calc R
C34 C 0.7972(10) -0.1713(4) 0.3950(5) 0.105(5) Uani 1 1 d .
H34A H 0.8450 -0.1840 0.3768 0.126 Uiso 1 1 calc R
H34B H 0.8234 -0.1707 0.4345 0.126 Uiso 1 1 calc R
C44 C 0.7772(12) -0.1309(5) 0.3714(5) 0.134(7) Uani 1 1 d .
H44A H 0.8394 -0.1174 0.3771 0.200 Uiso 1 1 calc R
H44B H 0.7303 -0.1187 0.3902 0.200 Uiso 1 1 calc R
H44C H 0.7498 -0.1321 0.3325 0.200 Uiso 1 1 calc R
C54 C 0.4647(10) -0.1981(3) 0.3297(4) 0.088(4) Uani 1 1 d .
H54A H 0.4845 -0.1988 0.3696 0.106 Uiso 1 1 calc R
H54B H 0.4028 -0.2121 0.3200 0.106 Uiso 1 1 calc R
C64 C 0.4427(10) -0.1596(4) 0.3131(5) 0.110(5) Uani 1 1 d .
H64A H 0.5035 -0.1451 0.3235 0.131 Uiso 1 1 calc R
H64B H 0.4228 -0.1585 0.2732 0.131 Uiso 1 1 calc R
C74 C 0.3646(14) -0.1437(4) 0.3378(6) 0.129(6) Uani 1 1 d .
H74A H 0.3038 -0.1581 0.3267 0.155 Uiso 1 1 calc R
H74B H 0.3840 -0.1457 0.3777 0.155 Uiso 1 1 calc R
C84 C 0.3424(16) -0.1071(4) 0.3247(5) 0.172(10) Uani 1 1 d .
H84A H 0.2892 -0.0990 0.3428 0.257 Uiso 1 1 calc R
H84B H 0.3214 -0.1046 0.2854 0.257 Uiso 1 1 calc R
H84C H 0.4011 -0.0922 0.3368 0.257 Uiso 1 1 calc R
C94 C 0.4962(8) -0.2144(3) 0.2451(3) 0.062(3) Uani 1 1 d .
H94A H 0.5473 -0.2247 0.2267 0.075 Uiso 1 1 calc R
H94B H 0.4896 -0.1886 0.2348 0.075 Uiso 1 1 calc R
C104 C 0.3950(9) -0.2334(3) 0.2196(4) 0.074(3) Uani 1 1 d .
H10I H 0.4028 -0.2597 0.2264 0.089 Uiso 1 1 calc R
H10J H 0.3441 -0.2247 0.2396 0.089 Uiso 1 1 calc R
C114 C 0.3541(10) -0.2278(3) 0.1570(4) 0.086(4) Uani 1 1 d .
H11K H 0.4033 -0.2382 0.1373 0.103 Uiso 1 1 calc R
H11L H 0.3524 -0.2015 0.1500 0.103 Uiso 1 1 calc R
C124 C 0.2496(12) -0.2436(4) 0.1299(5) 0.117(5) Uani 1 1 d .
H12N H 0.2356 -0.2375 0.0913 0.176 Uiso 1 1 calc R
H12O H 0.1985 -0.2332 0.1476 0.176 Uiso 1 1 calc R
H12P H 0.2500 -0.2700 0.1341 0.176 Uiso 1 1 calc R
C134 C 0.5528(9) -0.2546(3) 0.3296(4) 0.077(4) Uani 1 1 d .
H13K H 0.5700 -0.2526 0.3696 0.092 Uiso 1 1 calc R
H13L H 0.4879 -0.2667 0.3212 0.092 Uiso 1 1 calc R
C144 C 0.6230(10) -0.2784(3) 0.3131(5) 0.089(4) Uani 1 1 d .
H14I H 0.6886 -0.2668 0.3217 0.107 Uiso 1 1 calc R
H14J H 0.6061 -0.2811 0.2732 0.107 Uiso 1 1 calc R
C154 C 0.6315(11) -0.3176(3) 0.3392(7) 0.125(6) Uani 1 1 d .
H15G H 0.6452 -0.3151 0.3791 0.150 Uiso 1 1 calc R
H15H H 0.5674 -0.3300 0.3287 0.150 Uiso 1 1 calc R
C164 C 0.7056(17) -0.3391(6) 0.3236(11) 0.239(14) Uani 1 1 d .
H16J H 0.7069 -0.3628 0.3412 0.359 Uiso 1 1 calc R
H16K H 0.7698 -0.3273 0.3346 0.359 Uiso 1 1 calc R
H16L H 0.6918 -0.3422 0.2842 0.359 Uiso 1 1 calc R
O1W O 1.0431(7) 0.2617(2) 0.3275(3) 0.087(2) Uani 1 1 d D
H1W H 1.013(7) 0.243(3) 0.304(4) 0.104 Uiso 1 1 d D
H2W H 1.107(4) 0.266(3) 0.320(4) 0.104 Uiso 1 1 d D
O2W O 1.4541(7) 0.2779(3) 0.4067(4) 0.108(3) Uani 1 1 d D
H3W H 1.392(5) 0.287(4) 0.386(4) 0.130 Uiso 1 1 d D
H4W H 1.440(8) 0.275(3) 0.4425(19) 0.130 Uiso 1 1 d D
O3W O 1.0215(16) 0.2621(4) 0.1791(4) 0.205(8) Uani 1 1 d D
H5W H 0.957(7) 0.267(5) 0.159(7) 0.246 Uiso 1 1 d D
H6W H 1.054(14) 0.285(3) 0.185(8) 0.246 Uiso 1 1 d D

loop_
_atom_site_aniso_label
_atom_site_aniso_U_11
_atom_site_aniso_U_22
_atom_site_aniso_U_33
_atom_site_aniso_U_23
_atom_site_aniso_U_13
_atom_site_aniso_U_12
Tb1 0.0272(2) 0.0444(2) 0.01789(19) 0.00165(16) 0.00737(16) -0.00027(18)
N1A 0.020(4) 0.049(4) 0.023(3) 0.003(3) 0.011(3) -0.004(3)
N2A 0.034(4) 0.057(4) 0.016(3) 0.001(3) 0.010(3) -0.003(3)
N3A 0.020(4) 0.054(4) 0.017(3) -0.002(3) 0.006(3) -0.004(3)
N4A 0.039(5) 0.053(4) 0.015(3) 0.000(3) 0.010(3) -0.002(3)
N5A 0.033(4) 0.043(4) 0.020(3) 0.000(3) 0.013(3) 0.004(3)
N6A 0.029(4) 0.051(4) 0.022(3) -0.001(3) 0.011(3) 0.003(3)
N7A 0.029(4) 0.048(4) 0.020(3) 0.002(3) 0.012(3) -0.002(3)
N8A 0.034(4) 0.050(4) 0.017(3) -0.001(3) 0.008(3) -0.008(3)
C1A 0.030(5) 0.051(5) 0.021(4) -0.002(3) 0.006(4) -0.004(4)
C2A 0.040(6) 0.061(6) 0.032(5) 0.011(4) 0.010(5) 0.012(4)
C3A 0.027(5) 0.093(7) 0.033(5) 0.009(4) 0.001(4) 0.005(4)
C4A 0.031(6) 0.093(7) 0.039(5) 0.015(4) 0.011(5) 0.005(4)
C5A 0.033(6) 0.080(7) 0.035(5) 0.007(4) 0.013(5) 0.007(4)
C6A 0.037(5) 0.051(5) 0.030(4) 0.000(3) 0.017(4) -0.003(4)
C7A 0.032(5) 0.044(5) 0.020(4) 0.003(3) 0.003(4) -0.001(3)
C8A 0.026(5) 0.048(5) 0.022(4) 0.005(3) 0.007(4) -0.002(3)
C9A 0.046(6) 0.051(5) 0.018(4) 0.004(3) 0.011(4) 0.003(4)
C10A 0.043(6) 0.083(7) 0.024(4) 0.003(4) 0.017(5) -0.002(4)
C11A 0.066(8) 0.126(9) 0.035(6) 0.016(5) 0.028(6) 0.002(6)
C12A 0.079(9) 0.110(9) 0.028(5) 0.017(5) 0.027(6) 0.004(6)
C13A 0.051(6) 0.075(6) 0.030(5) 0.002(4) 0.014(5) 0.006(5)
C14A 0.042(6) 0.062(6) 0.012(4) 0.002(3) 0.009(4) 0.001(4)
C15A 0.032(5) 0.053(5) 0.017(4) -0.006(3) 0.008(4) -0.007(4)
C16A 0.042(6) 0.048(5) 0.013(4) 0.006(3) 0.008(4) -0.001(4)
C17A 0.033(5) 0.045(5) 0.026(4) 0.004(3) 0.005(4) 0.002(4)
C18A 0.041(6) 0.072(6) 0.031(5) 0.000(4) 0.003(5) 0.007(4)
C19A 0.040(6) 0.087(7) 0.048(6) -0.005(5) 0.003(5) 0.012(5)
C20A 0.035(6) 0.094(8) 0.046(6) 0.009(5) 0.007(5) 0.013(5)
C21A 0.036(6) 0.073(6) 0.038(5) 0.000(4) 0.016(5) 0.004(4)
C22A 0.035(5) 0.047(5) 0.027(4) -0.002(3) 0.008(4) -0.002(4)
C23A 0.029(5) 0.041(5) 0.031(5) 0.003(3) 0.006(4) 0.005(3)
C24A 0.038(5) 0.047(5) 0.024(4) -0.005(3) 0.006(4) -0.003(4)
C25A 0.037(5) 0.052(5) 0.022(4) 0.001(3) 0.012(4) -0.004(4)
C26A 0.034(5) 0.076(6) 0.029(5) 0.001(4) 0.019(4) 0.005(4)
C27A 0.055(7) 0.074(6) 0.026(5) -0.005(4) 0.024(5) -0.003(5)
C28A 0.071(8) 0.080(7) 0.014(4) -0.007(4) 0.021(5) -0.009(5)
C29A 0.038(6) 0.070(6) 0.023(4) 0.002(4) 0.002(4) -0.009(4)
C30A 0.046(6) 0.054(5) 0.016(4) 0.001(3) 0.014(4) -0.010(4)
C31A 0.045(6) 0.038(5) 0.021(4) 0.004(3) 0.011(4) -0.007(4)
C32A 0.029(5) 0.039(5) 0.018(4) 0.002(3) 0.008(4) -0.003(3)
N1B 0.036(4) 0.052(4) 0.027(4) 0.003(3) 0.015(3) -0.001(3)
N2B 0.036(4) 0.061(5) 0.031(4) 0.007(3) 0.015(4) 0.006(3)
N3B 0.031(4) 0.044(4) 0.023(3) 0.002(2) 0.011(3) 0.002(3)
N4B 0.033(5) 0.053(4) 0.026(4) -0.007(3) 0.015(4) 0.001(3)
N5B 0.028(4) 0.047(4) 0.016(3) 0.000(3) 0.011(3) 0.003(3)
N6B 0.024(4) 0.054(4) 0.037(4) -0.004(3) 0.015(4) -0.002(3)
N7B 0.037(5) 0.051(4) 0.020(3) 0.002(3) 0.012(3) -0.001(3)
N8B 0.040(5) 0.054(5) 0.030(4) 0.009(3) 0.017(4) 0.003(3)
C1B 0.047(6) 0.062(6) 0.023(4) 0.016(4) 0.009(4) 0.008(4)
C2B 0.056(7) 0.074(6) 0.029(5) 0.017(4) 0.010(5) 0.025(5)
C3B 0.073(8) 0.088(7) 0.033(5) 0.016(5) 0.016(6) 0.024(6)
C4B 0.046(6) 0.101(8) 0.038(5) 0.028(5) 0.001(5) 0.026(5)
C5B 0.043(6) 0.077(7) 0.038(5) 0.010(4) 0.012(5) 0.008(5)
C6B 0.038(5) 0.064(6) 0.027(4) 0.018(4) 0.006(4) 0.008(4)
C7B 0.036(5) 0.047(5) 0.022(4) 0.009(3) 0.002(4) -0.003(4)
C8B 0.034(5) 0.054(5) 0.036(5) 0.016(4) 0.009(4) 0.006(4)
C9B 0.048(6) 0.049(5) 0.040(5) 0.002(4) 0.020(5) 0.006(4)
C10B 0.030(5) 0.084(7) 0.046(5) 0.006(4) 0.017(5) 0.011(4)
C11B 0.040(6) 0.081(7) 0.059(6) 0.012(5) 0.030(6) 0.014(4)
C12B 0.046(6) 0.074(7) 0.050(6) -0.001(4) 0.030(5) 0.016(5)
C13B 0.056(6) 0.059(6) 0.033(5) 0.001(4) 0.020(5) 0.008(5)
C14B 0.035(5) 0.049(5) 0.036(5) -0.001(4) 0.009(4) 0.003(4)
C15B 0.034(5) 0.045(5) 0.026(4) 0.002(3) 0.014(4) 0.004(4)
C16B 0.039(6) 0.038(5) 0.035(5) 0.001(3) 0.016(5) 0.005(3)
C17B 0.041(5) 0.037(5) 0.026(4) 0.005(3) 0.005(4) 0.002(3)
C18B 0.047(6) 0.081(7) 0.026(4) -0.005(4) 0.009(5) -0.007(5)
C19B 0.048(7) 0.101(8) 0.025(5) -0.012(4) 0.000(5) -0.012(5)
C20B 0.045(6) 0.087(8) 0.039(5) -0.002(5) -0.006(5) -0.001(5)
C21B 0.046(6) 0.065(6) 0.035(5) -0.007(4) 0.006(5) -0.005(5)
C22B 0.035(5) 0.047(5) 0.026(4) -0.003(3) 0.006(4) -0.009(4)
C23B 0.040(6) 0.040(5) 0.035(5) -0.002(3) 0.012(5) -0.001(4)
C24B 0.023(5) 0.045(5) 0.032(4) -0.001(3) 0.006(4) -0.003(3)
C25B 0.041(6) 0.051(5) 0.041(5) -0.004(4) 0.023(5) -0.006(4)
C26B 0.051(7) 0.086(7) 0.043(5) -0.010(4) 0.024(5) -0.006(5)
C27B 0.057(7) 0.103(9) 0.055(6) -0.004(5) 0.033(6) -0.003(6)
C28B 0.059(7) 0.100(8) 0.047(6) 0.001(5) 0.035(6) -0.008(6)
C29B 0.055(7) 0.065(6) 0.042(5) 0.004(4) 0.026(5) -0.003(5)
C30B 0.043(6) 0.050(5) 0.033(5) 0.003(3) 0.019(5) -0.001(4)
C31B 0.030(5) 0.044(5) 0.027(5) 0.002(3) 0.015(4) 0.002(3)
C32B 0.035(5) 0.043(5) 0.030(4) 0.010(3) 0.013(5) 0.002(3)
Br1 0.0804(8) 0.0718(7) 0.0500(6) 0.0044(4) 0.0171(6) 0.0122(5)
Br2 0.1103(11) 0.0848(8) 0.0854(8) -0.0115(6) 0.0664(8) -0.0262(7)
Br3 0.0622(9) 0.1657(14) 0.1032(10) 0.0355(9) -0.0097(8) -0.0400(8)
N11 0.080(6) 0.043(5) 0.074(5) 0.019(4) 0.040(5) 0.012(4)
C11 0.111(11) 0.066(8) 0.116(10) 0.045(7) 0.048(9) -0.008(7)
C21 0.098(12) 0.127(12) 0.153(14) 0.080(10) 0.049(11) 0.001(9)
C31 0.156(15) 0.098(10) 0.045(6) -0.005(6) 0.023(8) -0.029(9)
C41 0.087(12) 0.139(14) 0.202(18) 0.059(12) 0.070(13) 0.005(9)
C51 0.102(10) 0.064(7) 0.085(8) -0.011(6) 0.058(8) -0.011(6)
C61 0.112(11) 0.128(11) 0.046(6) -0.002(6) 0.037(8) -0.017(8)
C71 0.27(3) 0.25(2) 0.064(9) 0.044(11) -0.068(13) -0.21(2)
C81 0.22(3) 0.24(2) 0.132(17) -0.018(15) 0.025(18) -0.108(19)
C91 0.164(14) 0.075(8) 0.055(7) 0.025(5) 0.044(8) 0.065(8)
C101 0.156(16) 0.233(18) 0.121(12) 0.105(12) 0.110(13) 0.132(14)
C111 0.102(12) 0.089(10) 0.133(13) 0.037(9) -0.019(11) -0.018(8)
C121 0.115(13) 0.126(12) 0.112(11) 0.055(9) 0.045(10) 0.034(9)
C131 0.083(9) 0.073(7) 0.071(7) 0.029(6) 0.027(7) 0.016(6)
C141 0.124(12) 0.088(9) 0.066(7) 0.021(6) 0.033(8) 0.008(8)
C151 0.142(13) 0.115(10) 0.057(7) 0.008(6) 0.050(9) 0.032(9)
C161 0.208(18) 0.087(9) 0.074(8) -0.014(7) 0.066(11) 0.003(10)
N12 0.097(8) 0.075(7) 0.063(6) 0.003(5) 0.013(6) 0.001(5)
C12 0.070(10) 0.141(12) 0.122(12) 0.057(9) 0.033(10) 0.007(8)
C22 0.12(2) 0.37(4) 0.142(19) 0.07(2) -0.021(17) -0.05(2)
C32 0.053(12) 0.35(3) 0.129(16) -0.008(16) 0.019(13) 0.021(14)
C42 0.16(3) 0.42(4) 0.133(19) 0.10(2) 0.03(2) 0.11(3)
C52 0.153(15) 0.084(10) 0.101(10) 0.015(8) 0.015(11) -0.005(9)
C62 0.148(17) 0.158(15) 0.170(16) 0.051(12) 0.096(15) -0.030(12)
C72 0.41(4) 0.068(10) 0.117(13) -0.006(9) 0.117(19) -0.059(14)
C82 0.27(3) 0.128(14) 0.147(15) 0.046(11) 0.127(18) 0.052(14)
C92 0.081(9) 0.094(9) 0.045(6) -0.010(5) 0.025(6) -0.004(6)
C102 0.145(14) 0.081(9) 0.064(8) 0.011(6) 0.046(9) 0.015(8)
C112 0.122(12) 0.088(9) 0.073(8) -0.029(7) 0.011(9) 0.025(8)
C122 0.143(14) 0.113(11) 0.065(8) -0.005(7) 0.041(9) 0.015(9)
C132 0.080(9) 0.093(9) 0.076(8) 0.004(6) 0.009(7) -0.012(7)
C142 0.070(9) 0.100(9) 0.097(9) 0.010(7) 0.042(8) 0.001(6)
C152 0.108(11) 0.061(8) 0.096(9) -0.011(6) 0.030(9) -0.011(6)
C162 0.124(13) 0.088(9) 0.088(9) 0.005(7) 0.025(9) -0.017(8)
N13 0.084(6) 0.049(5) 0.048(4) -0.001(3) 0.033(5) 0.002(4)
C13 0.108(9) 0.046(6) 0.051(6) -0.002(4) 0.040(6) 0.008(5)
C23 0.083(8) 0.058(6) 0.080(7) 0.006(5) 0.045(7) -0.001(5)
C33 0.109(11) 0.080(8) 0.079(8) 0.012(6) 0.053(8) 0.017(7)
C43 0.121(12) 0.113(10) 0.092(9) 0.023(7) 0.065(9) 0.016(8)
C53 0.068(7) 0.059(6) 0.033(5) -0.011(4) 0.009(5) -0.002(5)
C63 0.142(12) 0.058(7) 0.038(5) 0.015(4) 0.023(7) -0.007(6)
C73 0.110(12) 0.126(11) 0.041(6) -0.012(6) 0.008(7) -0.012(8)
C83 0.72(7) 0.137(17) 0.096(14) -0.025(12) 0.17(3) -0.07(3)
C93 0.097(9) 0.052(6) 0.048(5) -0.002(4) 0.034(6) -0.007(5)
C103 0.084(9) 0.074(7) 0.071(7) -0.006(5) 0.034(7) -0.008(6)
C113 0.102(10) 0.081(8) 0.109(9) 0.012(7) 0.060(9) 0.002(7)
C123 0.125(12) 0.102(10) 0.104(10) 0.017(7) 0.076(10) 0.010(8)
C133 0.079(8) 0.057(6) 0.031(5) -0.002(4) 0.010(5) 0.004(5)
C143 0.112(10) 0.063(7) 0.040(6) 0.010(5) 0.012(6) 0.005(6)
C153 0.194(19) 0.096(11) 0.076(9) -0.004(8) -0.019(11) -0.031(11)
C163 0.086(10) 0.115(11) 0.067(7) 0.014(7) 0.020(8) 0.001(7)
N14 0.069(7) 0.100(7) 0.043(5) -0.016(4) 0.026(5) -0.017(5)
C14 0.081(9) 0.102(8) 0.049(6) -0.021(5) 0.040(6) -0.036(6)
C24 0.097(11) 0.173(13) 0.043(6) -0.025(7) 0.020(7) -0.076(9)
C34 0.105(11) 0.154(13) 0.067(8) -0.038(8) 0.046(8) -0.070(10)
C44 0.126(15) 0.201(18) 0.077(9) -0.035(10) 0.029(10) -0.072(12)
C54 0.103(11) 0.103(10) 0.072(8) -0.028(7) 0.050(8) -0.012(8)
C64 0.090(11) 0.174(15) 0.081(9) -0.057(9) 0.057(9) 0.001(9)
C74 0.192(19) 0.108(12) 0.094(10) -0.005(9) 0.046(12) 0.013(11)
C84 0.31(3) 0.137(14) 0.077(10) 0.033(9) 0.064(14) 0.124(16)
C94 0.073(8) 0.087(7) 0.031(5) -0.013(4) 0.020(6) -0.019(6)
C104 0.081(9) 0.105(9) 0.040(6) -0.004(5) 0.022(6) -0.007(6)
C114 0.099(11) 0.117(10) 0.039(6) -0.010(6) 0.005(7) 0.023(7)
C124 0.117(14) 0.181(15) 0.042(7) -0.009(8) -0.015(8) -0.007(10)
C134 0.096(9) 0.095(9) 0.043(6) 0.014(5) 0.023(6) -0.048(7)
C144 0.100(11) 0.092(9) 0.082(8) -0.001(6) 0.034(8) 0.000(7)
C154 0.109(12) 0.071(9) 0.221(18) -0.009(10) 0.098(13) -0.029(8)
C164 0.16(2) 0.18(2) 0.39(4) 0.14(2) 0.07(3) 0.001(17)
O1W 0.095(7) 0.104(6) 0.072(5) 0.031(4) 0.044(5) 0.022(5)
O2W 0.128(9) 0.124(8) 0.089(6) -0.027(5) 0.063(6) -0.028(6)
O3W 0.30(2) 0.236(14) 0.082(8) -0.043(8) 0.038(10) 0.126(14)

loop_
_atom_type_symbol
_atom_type_description
_atom_type_scat_dispersion_real
_atom_type_scat_dispersion_imag
_atom_type_scat_source
C C 0.0015 0.0009 'International Tables Vol C Tables 4.2.6.8 and 6.1.1.4'
H H 0.0000 0.0000 'International Tables Vol C Tables 4.2.6.8 and 6.1.1.4'
N N 0.0030 0.0019 'International Tables Vol C Tables 4.2.6.8 and 6.1.1.4'
Tb Tb -0.3496 2.7654 'International Tables Vol C Tables 4.2.6.8 and 6.1.1.4'
Br Br 0.1811 1.6452 'International Tables Vol C Tables 4.2.6.8 and 6.1.1.4'
O O 0.0056 0.0036 'International Tables Vol C Tables 4.2.6.8 and 6.1.1.4'

loop_
_geom_angle_atom_site_label_1
_geom_angle_atom_site_label_2
_geom_angle_atom_site_label_3
_geom_angle
N3B Tb1 N7B 105.0(2)
N3B Tb1 N3A 86.30(19)
N7B Tb1 N3A 142.4(2)
N3B Tb1 N7A 141.5(2)
N7B Tb1 N7A 87.59(19)
N3A Tb1 N7A 105.82(19)
N3B Tb1 N5A 140.35(19)
N7B Tb1 N5A 84.9(2)
N3A Tb1 N5A 65.51(18)
N7A Tb1 N5A 75.8(2)
N3B Tb1 N1B 66.03(18)
N7B Tb1 N1B 74.4(2)
N3A Tb1 N1B 140.84(19)
N7A Tb1 N1B 83.4(2)
N5A Tb1 N1B 151.25(15)
N3B Tb1 N1A 84.4(2)
N7B Tb1 N1A 140.04(19)
N3A Tb1 N1A 75.72(19)
N7A Tb1 N1A 64.43(18)
N5A Tb1 N1A 112.6(2)
N1B Tb1 N1A 74.5(2)
N3B Tb1 N5B 74.4(2)
N7B Tb1 N5B 65.39(18)
N3A Tb1 N5B 84.27(19)
N7A Tb1 N5B 141.91(19)
N5A Tb1 N5B 75.53(19)
N1B Tb1 N5B 112.0(2)
N1A Tb1 N5B 151.69(14)
C8A N1A C7A 100.7(6)
C8A N1A Tb1 123.7(5)
C7A N1A Tb1 128.7(4)
C8A N2A C15A 129.6(6)
C15A N3A C16A 115.6(5)
C15A N3A Tb1 116.6(5)
C16A N3A Tb1 123.4(4)
C23A N4A C16A 115.9(7)
C24A N5A C23A 100.9(6)
C24A N5A Tb1 123.1(5)
C23A N5A Tb1 127.3(4)
C24A N6A C31A 129.9(6)
C31A N7A C32A 114.9(5)
C31A N7A Tb1 115.5(5)
C32A N7A Tb1 124.0(4)
C7A N8A C32A 115.7(7)
C6A C1A C7A 96.6(7)
C6A C1A C2A 122.9(7)
C7A C1A C2A 140.4(5)
C3A C2A C1A 125.4(6)
C4A C3A C2A 111.2(9)
C3A C4A C5A 123.7(8)
C6A C5A C4A 125.2(6)
C1A C6A C5A 111.5(8)
C1A C6A C8A 111.5(6)
C5A C6A C8A 137.0(6)
N8A C7A N1A 124.8(7)
N8A C7A C1A 115.5(7)
N1A C7A C1A 119.5(5)
N1A C8A N2A 119.4(7)
N1A C8A C6A 111.5(6)
N2A C8A C6A 129.0(6)
C10A C9A C15A 124.7(8)
C10A C9A C14A 120.0(7)
C15A C9A C14A 115.3(6)
C9A C10A C11A 109.5(9)
C10A C11A C12A 130.5(7)
C13A C12A C11A 119.6(9)
C12A C13A C14A 110.4(9)
C16A C14A C13A 128.7(8)
C16A C14A C9A 101.2(7)
C13A C14A C9A 130.0(6)
N3A C15A N2A 132.8(6)
N3A C15A C9A 99.3(7)
N2A C15A C9A 127.9(6)
N4A C16A C14A 115.3(7)
N4A C16A N3A 136.2(5)
C14A C16A N3A 108.4(7)
C22A C17A C18A 123.8(7)
C22A C17A C23A 97.1(7)
C18A C17A C23A 139.0(6)
C19A C18A C17A 124.3(7)
C20A C19A C18A 112.0(9)
C19A C20A C21A 123.5(8)
C22A C21A C20A 125.4(6)
C17A C22A C21A 110.9(8)
C17A C22A C24A 111.4(6)
C21A C22A C24A 137.7(6)
N4A C23A N5A 125.0(7)
N4A C23A C17A 116.0(7)
N5A C23A C17A 118.7(5)
N5A C24A N6A 118.9(8)
N5A C24A C22A 111.7(6)
N6A C24A C22A 129.3(6)
C26A C25A C31A 125.9(8)
C26A C25A C30A 119.4(7)
C31A C25A C30A 114.7(6)
C25A C26A C27A 111.1(8)
C26A C27A C28A 129.2(6)
C29A C28A C27A 120.0(8)
C28A C29A C30A 111.0(8)
C32A C30A C29A 129.2(8)
C32A C30A C25A 101.6(7)
C29A C30A C25A 129.2(6)
N7A C31A N6A 132.1(6)
N7A C31A C25A 100.1(7)
N6A C31A C25A 127.8(6)
N8A C32A C30A 115.7(7)
N8A C32A N7A 135.6(5)
C30A C32A N7A 108.6(7)
C7B N1B C8B 98.1(7)
C7B N1B Tb1 122.8(5)
C8B N1B Tb1 127.7(4)
C8B N2B C15B 116.7(7)
C16B N3B C15B 116.2(6)
C16B N3B Tb1 115.0(5)
C15B N3B Tb1 120.7(4)
C23B N4B C16B 129.1(6)
C23B N5B C24B 98.5(6)
C23B N5B Tb1 125.4(5)
C24B N5B Tb1 131.4(4)
C24B N6B C31B 119.0(7)
C32B N7B C31B 115.7(6)
C32B N7B Tb1 114.2(5)
C31B N7B Tb1 123.1(4)
C7B N8B C32B 129.9(6)
C6B C1B C2B 112.1(8)
C6B C1B C7B 110.9(6)
C2B C1B C7B 136.9(7)
C1B C2B C3B 123.9(7)
C4B C3B C2B 123.4(8)
C3B C4B C5B 113.6(9)
C4B C5B C6B 124.1(7)
C1B C6B C5B 122.9(7)
C1B C6B C8B 97.1(7)
C5B C6B C8B 140.0(6)
N1B C7B N8B 117.2(8)
N1B C7B C1B 114.0(7)
N8B C7B C1B 128.8(6)
N2B C8B N1B 122.9(8)
N2B C8B C6B 117.4(7)
N1B C8B C6B 119.7(6)
C15B C9B C10B 125.7(8)
C15B C9B C14B 104.3(7)
C10B C9B C14B 130.0(6)
C11B C10B C9B 107.9(9)
C10B C11B C12B 121.8(8)
C13B C12B C11B 129.7(7)
C14B C13B C12B 109.3(9)
C13B C14B C16B 124.4(9)
C13B C14B C9B 121.3(8)
C16B C14B C9B 114.2(6)
C9B C15B N2B 117.9(7)
C9B C15B N3B 105.4(7)
N2B C15B N3B 136.7(5)
N3B C16B C14B 99.9(7)
N3B C16B N4B 132.6(6)
C14B C16B N4B 127.2(6)
C22B C17B C18B 111.3(8)
C22B C17B C23B 111.4(6)
C18B C17B C23B 137.2(7)
C17B C18B C19B 125.2(7)
C20B C19B C18B 122.7(8)
C19B C20B C21B 113.3(9)
C20B C21B C22B 124.2(8)
C17B C22B C21B 123.3(7)
C17B C22B C24B 96.8(7)
C21B C22B C24B 139.9(6)
N5B C23B N4B 118.4(8)
N5B C23B C17B 113.0(6)
N4B C23B C17B 128.6(6)
N6B C24B N5B 121.9(7)
N6B C24B C22B 117.4(7)
N5B C24B C22B 120.3(5)
C31B C25B C26B 126.3(9)
C31B C25B C30B 102.8(7)
C26B C25B C30B 130.9(6)
C27B C26B C25B 108.6(10)
C26B C27B C28B 120.3(9)
C29B C28B C27B 130.6(7)
C30B C29B C28B 109.5(9)
C29B C30B C32B 124.0(9)
C29B C30B C25B 120.2(8)
C32B C30B C25B 115.9(6)
C25B C31B N6B 118.2(7)
C25B C31B N7B 107.0(7)
N6B C31B N7B 134.7(5)
N7B C32B C30B 98.4(7)
N7B C32B N8B 132.3(6)
C30B C32B N8B 129.2(6)
C11 N11 C91 106.8(8)
C11 N11 C131 104.2(9)
C91 N11 C131 118.5(7)
C11 N11 C51 116.7(7)
C91 N11 C51 103.3(9)
C131 N11 C51 108.0(7)
N11 C11 C21 109.6(9)
C31 C21 C11 111.6(13)
C21 C31 C41 119.6(13)
N11 C51 C61 119.8(8)
C51 C61 C71 113.9(11)
C81 C71 C61 114.3(15)
C101 C91 N11 114.7(10)
C91 C101 C111 121.3(11)
C121 C111 C101 120.0(12)
N11 C131 C141 116.3(8)
C131 C141 C151 112.1(9)
C161 C151 C141 112.0(11)
C132 N12 C52 112.6(9)
C132 N12 C12 113.3(9)
C52 N12 C12 98.1(10)
C132 N12 C92 105.3(9)
C52 N12 C92 118.3(9)
C12 N12 C92 109.5(9)
C22 C12 N12 119.2(16)
C32 C22 C12 111(2)
C22 C32 C42 107.4(19)
C62 C52 N12 109.7(14)
C52 C62 C72 102.7(15)
C82 C72 C62 120(2)
C102 C92 N12 113.9(10)
C92 C102 C112 112.3(11)
C122 C112 C102 112.0(11)
C142 C132 N12 121.0(9)
C132 C142 C152 115.3(10)
C142 C152 C162 119.2(9)
C13 N13 C93 104.3(7)
C13 N13 C133 115.6(6)
C93 N13 C133 105.7(8)
C13 N13 C53 107.0(8)
C93 N13 C53 116.3(6)
C133 N13 C53 108.3(6)
N13 C13 C23 112.1(8)
C13 C23 C33 105.3(8)
C23 C33 C43 106.1(9)
C63 C53 N13 118.8(7)
C73 C63 C53 111.5(8)
C83 C73 C63 117.1(13)
C103 C93 N13 112.7(8)
C93 C103 C113 109.0(9)
C123 C113 C103 108.9(10)
N13 C133 C143 116.2(7)
C153 C143 C133 115.5(8)
C163 C153 C143 115.9(14)
C54 N14 C134 109.9(8)
C54 N14 C14 110.9(8)
C134 N14 C14 107.5(9)
C54 N14 C94 103.1(9)
C134 N14 C94 113.3(7)
C14 N14 C94 112.2(6)
N14 C14 C24 123.1(7)
C34 C24 C14 120.2(8)
C24 C34 C44 105.0(13)
N14 C54 C64 116.9(9)
C74 C64 C54 113.0(11)
C84 C74 C64 115.5(13)
N14 C94 C104 121.5(7)
C114 C104 C94 117.9(8)
C104 C114 C124 120.3(10)
C144 C134 N14 121.2(7)
C134 C144 C154 116.5(9)
C164 C154 C144 113.9(12)

loop_
_geom_bond_atom_site_label_1
_geom_bond_atom_site_label_2
_geom_bond_distance
Tb1 N3B 2.313(5)
Tb1 N7B 2.338(6)
Tb1 N3A 2.340(5)
Tb1 N7A 2.357(5)
Tb1 N5A 2.509(6)
Tb1 N1B 2.535(6)
Tb1 N1A 2.548(6)
Tb1 N5B 2.573(6)
N1A C8A 1.278(8)
N1A C7A 1.433(9)
N2A C8A 1.331(9)
N2A C15A 1.436(10)
N3A C15A 1.332(9)
N3A C16A 1.463(10)
N4A C23A 1.227(8)
N4A C16A 1.359(10)
N5A C24A 1.280(8)
N5A C23A 1.442(10)
N6A C24A 1.328(9)
N6A C31A 1.438(10)
N7A C31A 1.341(9)
N7A C32A 1.465(10)
N8A C7A 1.242(8)
N8A C32A 1.362(10)
C1A C6A 1.339(9)
C1A C7A 1.497(11)
C1A C2A 1.506(12)
C2A C3A 1.347(11)
C3A C4A 1.339(11)
C4A C5A 1.491(13)
C5A C6A 1.357(11)
C6A C8A 1.571(12)
C9A C10A 1.297(9)
C9A C15A 1.459(10)
C9A C14A 1.475(12)
C10A C11A 1.428(13)
C11A C12A 1.483(15)
C12A C13A 1.284(11)
C13A C14A 1.429(11)
C14A C16A 1.375(8)
C17A C22A 1.336(9)
C17A C18A 1.487(12)
C17A C23A 1.514(11)
C18A C19A 1.359(12)
C19A C20A 1.323(11)
C20A C21A 1.480(13)
C21A C22A 1.359(11)
C22A C24A 1.581(12)
C25A C26A 1.284(9)
C25A C31A 1.448(10)
C25A C30A 1.485(12)
C26A C27A 1.434(12)
C27A C28A 1.477(13)
C28A C29A 1.277(10)
C29A C30A 1.435(11)
C30A C32A 1.371(8)
N1B C7B 1.295(8)
N1B C8B 1.424(10)
N2B C8B 1.244(8)
N2B C15B 1.380(10)
N3B C16B 1.351(9)
N3B C15B 1.471(10)
N4B C23B 1.315(10)
N4B C16B 1.436(11)
N5B C23B 1.295(8)
N5B C24B 1.416(10)
N6B C24B 1.247(8)
N6B C31B 1.374(10)
N7B C32B 1.369(9)
N7B C31B 1.464(10)
N8B C7B 1.307(10)
N8B C32B 1.443(11)
C1B C6B 1.312(10)
C1B C2B 1.395(11)
C1B C7B 1.552(12)
C2B C3B 1.499(14)
C3B C4B 1.273(12)
C4B C5B 1.378(12)
C5B C6B 1.494(13)
C6B C8B 1.523(11)
C9B C15B 1.379(9)
C9B C10B 1.430(12)
C9B C14B 1.468(12)
C10B C11B 1.306(10)
C11B C12B 1.477(13)
C12B C13B 1.405(13)
C13B C14B 1.299(9)
C14B C16B 1.433(11)
C17B C22B 1.309(10)
C17B C18B 1.406(11)
C17B C23B 1.555(12)
C18B C19B 1.481(13)
C19B C20B 1.286(11)
C20B C21B 1.389(12)
C21B C22B 1.485(12)
C22B C24B 1.510(11)
C25B C31B 1.357(9)
C25B C26B 1.406(13)
C25B C30B 1.476(12)
C26B C27B 1.309(11)
C27B C28B 1.492(15)
C28B C29B 1.384(14)
C29B C30B 1.309(10)
C30B C32B 1.422(11)
N11 C11 1.466(12)
N11 C91 1.497(12)
N11 C131 1.535(12)
N11 C51 1.576(13)
C11 C21 1.560(17)
C21 C31 1.358(17)
C31 C41 1.391(17)
C51 C61 1.589(16)
C61 C71 1.621(18)
C71 C81 1.51(2)
C91 C101 1.443(19)
C101 C111 1.49(2)
C111 C121 1.447(17)
C131 C141 1.551(16)
C141 C151 1.565(16)
C151 C161 1.520(18)
N12 C132 1.494(13)
N12 C52 1.515(15)
N12 C12 1.527(14)
N12 C92 1.659(15)
C12 C22 1.46(2)
C22 C32 1.46(3)
C32 C42 1.62(3)
C52 C62 1.387(16)
C62 C72 1.63(2)
C72 C82 1.170(16)
C92 C102 1.458(14)
C102 C112 1.631(18)
C112 C122 1.459(15)
C132 C142 1.481(14)
C142 C152 1.497(14)
C152 C162 1.506(14)
N13 C13 1.457(10)
N13 C93 1.479(12)
N13 C133 1.575(11)
N13 C53 1.616(12)
C13 C23 1.466(13)
C23 C33 1.468(13)
C33 C43 1.504(15)
C53 C63 1.557(14)
C63 C73 1.533(15)
C73 C83 1.28(2)
C93 C103 1.459(12)
C103 C113 1.477(14)
C113 C123 1.455(14)
C133 C143 1.613(14)
C143 C153 1.602(19)
C153 C163 1.375(16)
N14 C54 1.410(12)
N14 C134 1.544(13)
N14 C14 1.550(13)
N14 C94 1.560(12)
C14 C24 1.579(14)
C24 C34 1.576(15)
C34 C44 1.61(2)
C54 C64 1.499(16)
C64 C74 1.466(16)
C74 C84 1.415(17)
C94 C104 1.588(14)
C104 C114 1.582(14)
C114 C124 1.589(18)
C134 C144 1.428(15)
C144 C154 1.585(16)
C154 C164 1.41(2)
